data_4328153
loop_
_publ_author_name
'Hirosato Yamazaki'
'Satoshi Igarashi'
'Toshi Nagata'
'Masayuki Yagi'

_publ_contact_author_address
;Department of Materials Science and Technology,
 Faculty of Engineering, Niigata University
 8050 Ikarashi Nino-cho 
 Niigata 950-2181
 Japan
;
_publ_contact_author_email yagi@eng.niigata-u.ac.jp
_publ_contact_author_fax 81-25-262-6790
_publ_contact_author_name 'Prof. YAGI Masayuki'
_publ_contact_author_phone 81-25-262-6790
_publ_section_title
;
 Substituent Effects on Core Structures and Heterogeneous Catalytic
 Activities of MnIII(\m-O)2MnIV Dimers with 2,2':6',2"-Terpyridine
 Derivative Ligands for Water Oxidation
;
_journal_name_full 'Inorganic Chemistry'
_journal_page_first 1530
_journal_page_last 1539
_journal_paper_doi 10.1021/ic201797h
_journal_volume 51
_journal_year 2012
_chemical_formula_moiety '(C32 H30 N6 O6 Mn2 3+),(N O3 1-)3, 3(H2 O)'
_chemical_formula_sum 'C32 H36 Mn2 N9 O18'
_chemical_formula_weight 944.56
_chemical_name_common '[Mn2O2(MeOtpy)2(H2O)2](NO3)3.3(H2O)'
_space_group_IT_number 14
_symmetry_cell_setting monoclinic
_symmetry_Int_Tables_number 14
_symmetry_space_group_name_Hall '-P 2ybc'
_symmetry_space_group_name_H-M 'P 1 21/c 1'
_atom_sites_solution_hydrogens geom
_atom_sites_solution_primary heavy
_atom_sites_solution_secondary difmap
_cell_angle_alpha 90
_cell_angle_beta 98.267(2)
_cell_angle_gamma 90
_cell_formula_units_Z 4
_cell_length_a 10.587(1)
_cell_length_b 16.337(2)
_cell_length_c 22.822(3)
_cell_measurement_reflns_used 215
_cell_measurement_temperature 296.2
_cell_measurement_theta_max 25.7
_cell_measurement_theta_min 1.9
_cell_volume 3906.3(8)
_computing_cell_refinement 'RAPID-AUTO Ver. 1.60'
_computing_data_collection 'RAPID-AUTO Ver. 1.60'
_computing_data_reduction 'teXsan Ver. 1.11'
_computing_publication_material 'teXsan Ver. 1.11'
_computing_structure_refinement 'teXsan Ver. 1.10'
_computing_structure_solution 'DIRDIF94 (PATTY)'
_diffrn_ambient_temperature 296.2
_diffrn_detector_area_resol_mean 10.00
_diffrn_measured_fraction_theta_full 0.8242
_diffrn_measured_fraction_theta_max 0.8242
_diffrn_measurement_device_type 'Rigaku RAXIS-IV Imaging Plate'
_diffrn_measurement_method \w
_diffrn_radiation_monochromator graphite
_diffrn_radiation_type 'Mo K\a'
_diffrn_radiation_wavelength 0.7107
_diffrn_reflns_av_R_equivalents 0.066
_diffrn_reflns_limit_h_max 12
_diffrn_reflns_limit_h_min -12
_diffrn_reflns_limit_k_max 19
_diffrn_reflns_limit_k_min -18
_diffrn_reflns_limit_l_max 27
_diffrn_reflns_limit_l_min -26
_diffrn_reflns_number 10862
_diffrn_reflns_theta_full 25.68
_diffrn_reflns_theta_max 25.68
_exptl_absorpt_coefficient_mu 0.736
_exptl_absorpt_correction_T_max 0.958
_exptl_absorpt_correction_T_min 0.905
_exptl_absorpt_correction_type integration
_exptl_absorpt_process_details '(Higashi, 1999)'
_exptl_crystal_colour 'intense green'
_exptl_crystal_density_diffrn 1.606
_exptl_crystal_description prism
_exptl_crystal_F_000 1940.00
_exptl_crystal_size_max 0.380
_exptl_crystal_size_mid 0.100
_exptl_crystal_size_min 0.080
_refine_diff_density_max 0.44
_refine_diff_density_min -0.65
_refine_ls_extinction_coef 0.0003(3)
_refine_ls_extinction_method 'Zachariasen(1967) type 2 gaussian isotropic'
_refine_ls_goodness_of_fit_ref 1.444
_refine_ls_hydrogen_treatment noref
_refine_ls_number_parameters 551
_refine_ls_number_reflns 6104
_refine_ls_R_factor_gt 0.0795
_refine_ls_shift/su_max 0.0003
_refine_ls_structure_factor_coef Fsqd
_refine_ls_weighting_details 'w = 1/[\s^2^(Fo^2^) + (0.06400(Max(Fo^2^,0) + 2Fc^2^)/3)^2^]'
_refine_ls_weighting_scheme calc
_refine_ls_wR_factor_ref 0.1919
_reflns_number_gt 3622
_reflns_number_total 6104
_reflns_threshold_expression F^2^>2.0\s(F^2^)
_cod_data_source_file ic201797h_si_002_5.cif
_cod_data_source_block '[Mn2O2(MeOtpy)2(H2O)2](NO3)3.3(H2O)'
_cod_original_cell_volume 3906.1(8)
_cod_original_formula_sum 'C32 H36 Mn2 N9 O18 '
_cod_database_code 4328153

loop_
_symmetry_equiv_pos_as_xyz
x,y,z
-x,1/2+y,1/2-z
-x,-y,-z
x,1/2-y,1/2+z

loop_
_atom_site_label
_atom_site_type_symbol
_atom_site_fract_x
_atom_site_fract_y
_atom_site_fract_z
_atom_site_U_iso_or_equiv
_atom_site_adp_type
_atom_site_occupancy
_atom_site_calc_flag
Mn(1) Mn 0.13429(9) 0.04232(6) 0.27542(4) 0.0592(3) Uani 1.00 d
Mn(2) Mn 0.20503(9) 0.11261(6) 0.17678(4) 0.0604(3) Uani 1.00 d
O(1) O 0.2312(4) 0.0188(2) 0.2207(2) 0.064(1) Uani 1.00 d
O(2) O 0.1077(4) 0.1367(2) 0.2357(2) 0.063(1) Uani 1.00 d
O(3) O 0.0340(4) 0.0741(3) 0.3403(2) 0.074(1) Uani 1.00 d
O(4) O 0.3354(4) 0.0738(3) 0.1269(2) 0.076(1) Uani 1.00 d
O(5) O 0.2609(4) -0.3066(3) 0.3543(2) 0.077(1) Uani 1.00 d
O(6) O -0.0363(5) 0.4172(3) 0.0417(2) 0.093(2) Uani 1.00 d
O(7) O 0.6108(6) 0.0564(3) 0.2868(3) 0.111(2) Uani 1.00 d
O(8) O 0.7900(5) 0.0400(3) 0.3423(2) 0.093(2) Uani 1.00 d
O(9) O 0.7432(6) 0.1551(4) 0.3002(3) 0.136(3) Uani 1.00 d
O(10) O 0.2846(7) 0.0941(4) 0.5023(3) 0.129(3) Uani 1.00 d
O(11) O 0.4201(7) 0.1794(4) 0.5458(3) 0.128(2) Uani 1.00 d
O(12) O 0.2519(5) 0.2231(4) 0.4912(2) 0.105(2) Uani 1.00 d
O(13) O 0.591(1) 0.3222(6) 0.4434(4) 0.212(5) Uani 1.00 d
O(14) O 0.5044(9) 0.4410(6) 0.4340(4) 0.168(4) Uani 1.00 d
O(15) O 0.6590(7) 0.4079(4) 0.3876(3) 0.125(3) Uani 1.00 d
O(16) O 0.0817(5) 0.2162(3) 0.3926(2) 0.103(2) Uani 1.00 d
O(17) O 0.3621(5) 0.1294(3) 0.0221(2) 0.097(2) Uani 1.00 d
O(18) O 0.8379(7) 0.2730(5) 0.3861(4) 0.186(4) Uani 1.00 d
N(1) N 0.1673(5) -0.0703(3) 0.3089(2) 0.059(1) Uani 1.00 d
N(2) N 0.2924(5) 0.0614(3) 0.3376(2) 0.061(2) Uani 1.00 d
N(3) N -0.0246(5) -0.0224(3) 0.2380(2) 0.063(2) Uani 1.00 d
N(4) N 0.1307(5) 0.2118(3) 0.1238(2) 0.061(2) Uani 1.00 d
N(5) N 0.0538(5) 0.0601(3) 0.1080(2) 0.068(2) Uani 1.00 d
N(6) N 0.3385(5) 0.2178(3) 0.2015(2) 0.066(2) Uani 1.00 d
N(7) N 0.7133(7) 0.0838(4) 0.3103(3) 0.087(2) Uani 1.00 d
N(8) N 0.3198(7) 0.1640(4) 0.5138(3) 0.085(2) Uani 1.00 d
N(9) N 0.579(1) 0.3896(5) 0.4185(4) 0.115(3) Uani 1.00 d
C(1) C 0.2755(6) -0.0834(4) 0.3467(2) 0.060(2) Uani 1.00 d
C(2) C 0.3115(6) -0.1623(4) 0.3637(3) 0.064(2) Uani 1.00 d
C(3) C 0.2351(6) -0.2271(4) 0.3403(3) 0.063(2) Uani 1.00 d
C(4) C 0.1266(6) -0.2128(4) 0.3004(2) 0.061(2) Uani 1.00 d
C(5) C 0.0953(6) -0.1329(4) 0.2852(2) 0.058(2) Uani 1.00 d
C(6) C 0.3452(6) -0.0080(4) 0.3646(3) 0.063(2) Uani 1.00 d
C(7) C 0.4530(7) -0.0032(4) 0.4060(3) 0.076(2) Uani 1.00 d
C(8) C 0.5071(7) 0.0742(5) 0.4187(3) 0.084(2) Uani 1.00 d
C(9) C 0.4542(7) 0.1419(5) 0.3929(3) 0.082(2) Uani 1.00 d
C(10) C 0.3454(7) 0.1335(4) 0.3525(3) 0.076(2) Uani 1.00 d
C(11) C -0.0190(6) -0.1045(4) 0.2447(2) 0.059(2) Uani 1.00 d
C(12) C -0.1151(6) -0.1556(4) 0.2172(3) 0.069(2) Uani 1.00 d
C(13) C -0.2217(7) -0.1204(5) 0.1838(3) 0.078(2) Uani 1.00 d
C(14) C -0.2310(6) -0.0350(5) 0.1806(3) 0.078(2) Uani 1.00 d
C(15) C -0.1307(7) 0.0111(4) 0.2064(3) 0.071(2) Uani 1.00 d
C(16) C 0.3747(7) -0.3245(5) 0.3932(3) 0.086(3) Uani 1.00 d
C(17) C 0.0254(6) 0.2033(4) 0.0836(3) 0.063(2) Uani 1.00 d
C(18) C -0.0338(6) 0.2695(5) 0.0533(3) 0.072(2) Uani 1.00 d
C(19) C 0.0137(6) 0.3461(4) 0.0667(3) 0.071(2) Uani 1.00 d
C(20) C 0.1239(6) 0.3577(4) 0.1081(3) 0.071(2) Uani 1.00 d
C(21) C 0.1800(6) 0.2878(4) 0.1350(3) 0.063(2) Uani 1.00 d
C(22) C -0.0189(6) 0.1168(4) 0.0751(3) 0.064(2) Uani 1.00 d
C(23) C -0.1250(7) 0.0933(5) 0.0359(3) 0.080(2) Uani 1.00 d
C(24) C -0.1538(7) 0.0119(6) 0.0302(3) 0.089(3) Uani 1.00 d
C(25) C -0.0782(8) -0.0449(5) 0.0617(3) 0.084(2) Uani 1.00 d
C(26) C 0.0249(7) -0.0184(4) 0.1001(3) 0.074(2) Uani 1.00 d
C(27) C 0.2990(6) 0.2915(4) 0.1782(3) 0.063(2) Uani 1.00 d
C(28) C 0.3652(6) 0.3631(4) 0.1929(3) 0.069(2) Uani 1.00 d
C(29) C 0.4768(7) 0.3617(5) 0.2338(3) 0.079(2) Uani 1.00 d
C(30) C 0.5185(7) 0.2866(5) 0.2568(3) 0.082(2) Uani 1.00 d
C(31) C 0.4500(7) 0.2172(5) 0.2389(3) 0.078(2) Uani 1.00 d
C(32) C -0.1413(9) 0.4124(6) -0.0043(4) 0.115(3) Uani 1.00 d
H(1) H 0.3386 0.0939 0.0850 0.1025 Uiso 1.00 calc
H(2) H 0.3684 0.0194 0.1334 0.1025 Uiso 1.00 calc
H(3) H -0.0575 0.0675 0.3355 0.1025 Uiso 1.00 calc
H(4) H 0.0545 0.1226 0.3633 0.1025 Uiso 1.00 calc
H(5) H 0.3902 -0.1717 0.3910 0.0786 Uiso 1.00 calc
H(6) H 0.0734 -0.2577 0.2835 0.0702 Uiso 1.00 calc
H(7) H 0.4929 -0.0533 0.4248 0.0854 Uiso 1.00 calc
H(8) H 0.5861 0.0778 0.4462 0.0951 Uiso 1.00 calc
H(9) H 0.4931 0.1943 0.4023 0.0911 Uiso 1.00 calc
H(10) H 0.3030 0.1813 0.3348 0.0931 Uiso 1.00 calc
H(11) H -0.1073 -0.2149 0.2219 0.0818 Uiso 1.00 calc
H(12) H -0.2851 -0.1552 0.1613 0.0925 Uiso 1.00 calc
H(13) H -0.3096 -0.0091 0.1608 0.0921 Uiso 1.00 calc
H(14) H -0.1327 0.0709 0.2015 0.0826 Uiso 1.00 calc
H(15) H 0.3872 -0.3813 0.4011 0.0991 Uiso 1.00 calc
H(16) H 0.4505 -0.3045 0.3778 0.0991 Uiso 1.00 calc
H(17) H 0.3763 -0.2971 0.4315 0.0991 Uiso 1.00 calc
H(18) H -0.1083 0.2594 0.0241 0.0817 Uiso 1.00 calc
H(19) H 0.1585 0.4124 0.1176 0.0797 Uiso 1.00 calc
H(20) H -0.1798 0.1361 0.0137 0.0915 Uiso 1.00 calc
H(21) H -0.2296 -0.0044 0.0024 0.1013 Uiso 1.00 calc
H(22) H -0.0994 -0.1021 0.0560 0.1015 Uiso 1.00 calc
H(23) H 0.0806 -0.0597 0.1231 0.0889 Uiso 1.00 calc
H(24) H 0.3302 0.4144 0.1761 0.0798 Uiso 1.00 calc
H(25) H 0.5254 0.4105 0.2449 0.0881 Uiso 1.00 calc
H(26) H 0.5952 0.2831 0.2856 0.0942 Uiso 1.00 calc
H(27) H 0.4844 0.1651 0.2534 0.0949 Uiso 1.00 calc
H(28) H -0.1670 0.4652 -0.0196 0.1293 Uiso 1.00 calc
H(29) H -0.1165 0.3814 -0.0383 0.1293 Uiso 1.00 calc
H(30) H -0.2118 0.3849 0.0073 0.1293 Uiso 1.00 calc

loop_
_atom_site_aniso_label
_atom_site_aniso_U_11
_atom_site_aniso_U_22
_atom_site_aniso_U_33
_atom_site_aniso_U_12
_atom_site_aniso_U_13
_atom_site_aniso_U_23
Mn(1) 0.0729(6) 0.0544(6) 0.0497(5) 0.0002(4) 0.0071(4) -0.0003(4)
Mn(2) 0.0767(6) 0.0523(5) 0.0524(5) 0.0007(4) 0.0100(4) 0.0010(4)
O(1) 0.084(3) 0.059(2) 0.050(2) 0.012(2) 0.010(2) 0.001(2)
O(2) 0.079(3) 0.048(2) 0.063(2) 0.002(2) 0.014(2) -0.001(2)
O(3) 0.081(3) 0.078(3) 0.063(2) 0.000(2) 0.012(2) -0.009(2)
O(4) 0.097(3) 0.067(3) 0.069(3) 0.005(2) 0.027(2) 0.002(2)
O(5) 0.088(3) 0.053(3) 0.086(3) 0.002(2) 0.000(3) 0.007(2)
O(6) 0.105(4) 0.076(3) 0.091(3) 0.016(3) -0.009(3) 0.015(3)
O(7) 0.101(4) 0.083(4) 0.140(5) 0.002(3) -0.014(4) -0.007(4)
O(8) 0.084(3) 0.085(4) 0.108(4) 0.005(3) 0.003(3) 0.022(3)
O(9) 0.148(6) 0.071(4) 0.178(7) -0.004(4) -0.023(5) 0.011(4)
O(10) 0.149(6) 0.097(5) 0.151(6) -0.021(4) 0.050(5) -0.011(4)
O(11) 0.126(5) 0.113(5) 0.127(5) 0.000(4) -0.040(4) 0.013(4)
O(12) 0.119(4) 0.093(4) 0.097(4) 0.014(3) -0.006(3) -0.006(3)
O(13) 0.35(1) 0.119(7) 0.192(8) -0.076(8) 0.113(9) 0.005(6)
O(14) 0.171(7) 0.147(8) 0.203(9) -0.003(6) 0.083(7) 0.016(6)
O(15) 0.163(6) 0.091(4) 0.141(5) -0.016(4) 0.085(5) -0.006(4)
O(16) 0.119(4) 0.095(4) 0.092(4) 0.003(3) 0.001(3) -0.019(3)
O(17) 0.135(4) 0.082(4) 0.079(3) -0.018(3) 0.030(3) -0.004(3)
O(18) 0.148(6) 0.142(7) 0.243(9) 0.033(5) -0.058(6) -0.068(6)
N(1) 0.074(3) 0.056(3) 0.046(2) -0.001(2) 0.006(2) -0.002(2)
N(2) 0.075(3) 0.047(3) 0.063(3) -0.004(2) 0.012(2) -0.006(2)
N(3) 0.074(3) 0.062(3) 0.052(3) 0.002(3) 0.005(2) 0.002(2)
N(4) 0.073(3) 0.056(3) 0.052(3) 0.004(2) 0.008(2) -0.001(2)
N(5) 0.091(4) 0.056(3) 0.057(3) -0.005(3) 0.014(3) -0.002(2)
N(6) 0.078(3) 0.063(3) 0.056(3) 0.007(3) 0.004(3) 0.003(2)
N(7) 0.095(5) 0.061(4) 0.104(5) 0.008(4) 0.006(4) -0.011(4)
N(8) 0.102(5) 0.082(5) 0.073(4) -0.001(4) 0.019(4) 0.000(4)
N(9) 0.166(8) 0.077(5) 0.108(6) -0.037(5) 0.034(6) -0.010(5)
C(1) 0.067(4) 0.064(4) 0.047(3) 0.003(3) 0.005(3) -0.002(3)
C(2) 0.073(4) 0.061(4) 0.059(3) 0.002(3) 0.006(3) 0.001(3)
C(3) 0.071(4) 0.054(4) 0.067(4) 0.002(3) 0.017(3) 0.007(3)
C(4) 0.068(4) 0.060(4) 0.055(3) 0.000(3) 0.004(3) 0.001(3)
C(5) 0.073(4) 0.054(4) 0.048(3) -0.006(3) 0.011(3) -0.001(3)
C(6) 0.073(4) 0.058(4) 0.056(3) 0.000(3) 0.005(3) 0.003(3)
C(7) 0.086(5) 0.070(5) 0.066(4) -0.001(4) -0.003(4) 0.000(3)
C(8) 0.076(5) 0.094(6) 0.077(4) -0.010(4) -0.005(4) -0.008(4)
C(9) 0.086(5) 0.067(5) 0.091(5) -0.015(4) 0.004(4) -0.011(4)
C(10) 0.086(5) 0.060(4) 0.085(5) -0.005(3) 0.020(4) -0.007(4)
C(11) 0.074(4) 0.050(3) 0.053(3) 0.002(3) 0.009(3) -0.002(3)
C(12) 0.083(4) 0.056(4) 0.067(4) -0.008(3) 0.010(3) -0.001(3)
C(13) 0.074(4) 0.092(6) 0.065(4) -0.011(4) 0.001(3) -0.006(4)
C(14) 0.074(5) 0.086(6) 0.070(4) 0.008(4) -0.001(3) 0.003(4)
C(15) 0.087(5) 0.070(4) 0.057(4) 0.012(4) 0.008(3) 0.007(3)
C(16) 0.090(5) 0.071(5) 0.095(5) 0.013(4) 0.003(4) 0.009(4)
C(17) 0.066(4) 0.070(4) 0.053(3) 0.001(3) 0.008(3) -0.001(3)
C(18) 0.072(4) 0.083(5) 0.059(4) 0.008(4) -0.003(3) 0.003(3)
C(19) 0.086(5) 0.061(4) 0.066(4) 0.013(3) 0.008(3) 0.011(3)
C(20) 0.082(4) 0.063(4) 0.068(4) -0.003(3) 0.003(3) 0.010(3)
C(21) 0.073(4) 0.063(4) 0.054(3) 0.008(3) 0.013(3) 0.006(3)
C(22) 0.071(4) 0.065(4) 0.055(3) -0.005(3) 0.007(3) 0.002(3)
C(23) 0.086(5) 0.076(5) 0.074(4) -0.011(4) 0.002(4) -0.007(4)
C(24) 0.092(5) 0.107(6) 0.067(4) -0.025(5) 0.006(4) -0.016(4)
C(25) 0.105(6) 0.077(5) 0.072(4) -0.019(4) 0.022(4) -0.017(4)
C(26) 0.090(5) 0.064(4) 0.069(4) -0.009(4) 0.019(4) -0.005(3)
C(27) 0.064(4) 0.068(4) 0.057(3) 0.009(3) 0.009(3) 0.003(3)
C(28) 0.084(4) 0.053(4) 0.070(4) -0.005(3) 0.011(3) 0.001(3)
C(29) 0.085(5) 0.079(5) 0.074(4) -0.014(4) 0.012(4) -0.002(4)
C(30) 0.073(5) 0.103(6) 0.068(4) -0.011(4) 0.001(3) -0.006(4)
C(31) 0.084(5) 0.075(5) 0.075(4) 0.014(4) 0.006(4) 0.004(4)
C(32) 0.111(6) 0.111(7) 0.111(6) 0.016(5) -0.020(5) 0.021(5)

loop_
_atom_type_symbol
_atom_type_description
_atom_type_scat_dispersion_real
_atom_type_scat_dispersion_imag
_atom_type_scat_source
Mn Mn 0.337 0.728
;International Tables for Crystallography
(1992, Vol. C, Tables 4.2.6.8 and 6.1.1.1)
;
O O 0.011 0.006
;International Tables for Crystallography
(1992, Vol. C, Tables 4.2.6.8 and 6.1.1.1)
;
N N 0.006 0.003
;International Tables for Crystallography
(1992, Vol. C, Tables 4.2.6.8 and 6.1.1.1)
;
C C 0.003 0.002
;International Tables for Crystallography
(1992, Vol. C, Tables 4.2.6.8 and 6.1.1.1)
;
H H 0.000 0.000
;International Tables for Crystallography
(1992, Vol. C, Table 6.1.1.2)
;

loop_
_geom_angle_atom_site_label_1
_geom_angle_atom_site_label_2
_geom_angle_atom_site_label_3
_geom_angle
_geom_angle_publ_flag
O(1) Mn(1) O(2) 84.0(2) yes
O(1) Mn(1) O(3) 176.0(2) yes
O(1) Mn(1) N(1) 89.0(2) yes
O(1) Mn(1) N(2) 91.3(2) yes
O(1) Mn(1) N(3) 96.7(2) yes
O(2) Mn(1) O(3) 95.2(2) yes
O(2) Mn(1) N(1) 171.9(2) yes
O(2) Mn(1) N(2) 105.8(2) yes
O(2) Mn(1) N(3) 99.9(2) yes
O(3) Mn(1) N(1) 92.2(2) yes
O(3) Mn(1) N(2) 85.2(2) yes
O(3) Mn(1) N(3) 87.2(2) yes
N(1) Mn(1) N(2) 78.3(2) yes
N(1) Mn(1) N(3) 77.0(2) yes
N(2) Mn(1) N(3) 153.8(2) yes
O(1) Mn(2) O(2) 80.6(2) yes
O(1) Mn(2) O(4) 89.1(2) yes
O(1) Mn(2) N(4) 166.8(2) yes
O(1) Mn(2) N(5) 95.7(2) yes
O(1) Mn(2) N(6) 117.6(2) yes
O(2) Mn(2) O(4) 167.6(2) yes
O(2) Mn(2) N(4) 93.0(2) yes
O(2) Mn(2) N(5) 100.0(2) yes
O(2) Mn(2) N(6) 92.9(2) yes
O(4) Mn(2) N(4) 98.5(2) yes
O(4) Mn(2) N(5) 87.8(2) yes
O(4) Mn(2) N(6) 85.7(2) yes
N(4) Mn(2) N(5) 73.9(2) yes
N(4) Mn(2) N(6) 74.0(2) yes
N(5) Mn(2) N(6) 145.9(2) yes
Mn(1) O(1) Mn(2) 98.5(2) yes
Mn(1) O(2) Mn(2) 97.0(2) yes
Mn(1) O(3) H(3) 121.0 no
Mn(1) O(3) H(4) 121.0 no
H(3) O(3) H(4) 107.3 no
Mn(2) O(4) H(1) 123.3 no
Mn(2) O(4) H(2) 117.9 no
H(1) O(4) H(2) 112.7 no
C(3) O(5) C(16) 117.9(5) yes
C(19) O(6) C(32) 118.5(6) yes
Mn(1) N(1) C(1) 118.3(4) yes
Mn(1) N(1) C(5) 119.3(4) yes
C(1) N(1) C(5) 121.2(5) yes
Mn(1) N(2) C(6) 115.0(4) yes
Mn(1) N(2) C(10) 125.7(4) yes
C(6) N(2) C(10) 119.3(5) yes
Mn(1) N(3) C(11) 116.2(4) yes
Mn(1) N(3) C(15) 125.1(4) yes
C(11) N(3) C(15) 118.7(5) yes
Mn(2) N(4) C(17) 121.1(4) yes
Mn(2) N(4) C(21) 119.6(4) yes
C(17) N(4) C(21) 118.8(5) yes
Mn(2) N(5) C(22) 114.6(4) yes
Mn(2) N(5) C(26) 126.4(5) yes
C(22) N(5) C(26) 118.8(6) yes
Mn(2) N(6) C(27) 115.6(4) yes
Mn(2) N(6) C(31) 127.8(4) yes
C(27) N(6) C(31) 116.5(6) yes
O(7) N(7) O(8) 120.8(7) yes
O(7) N(7) O(9) 119.8(7) yes
O(8) N(7) O(9) 119.3(7) yes
O(10) N(8) O(11) 122.2(8) yes
O(10) N(8) O(12) 119.2(8) yes
O(11) N(8) O(12) 118.6(7) yes
O(13) N(9) O(14) 120(1) yes
O(13) N(9) O(15) 116(1) yes
O(14) N(9) O(15) 121.7(9) yes
N(1) C(1) C(2) 120.1(6) yes
N(1) C(1) C(6) 113.2(5) yes
C(2) C(1) C(6) 126.7(5) yes
C(1) C(2) C(3) 118.7(5) yes
C(1) C(2) H(5) 119.9 no
C(3) C(2) H(5) 121.4 no
O(5) C(3) C(2) 123.6(6) yes
O(5) C(3) C(4) 115.9(6) yes
C(2) C(3) C(4) 120.5(6) yes
C(3) C(4) C(5) 118.3(6) yes
C(3) C(4) H(6) 121.0 no
C(5) C(4) H(6) 120.7 no
N(1) C(5) C(4) 121.3(5) yes
N(1) C(5) C(11) 112.1(5) yes
C(4) C(5) C(11) 126.6(5) yes
N(2) C(6) C(1) 114.5(5) yes
N(2) C(6) C(7) 120.4(6) yes
C(1) C(6) C(7) 125.1(6) yes
C(6) C(7) C(8) 117.8(6) yes
C(6) C(7) H(7) 120.7 no
C(8) C(7) H(7) 121.4 no
C(7) C(8) C(9) 121.6(6) yes
C(7) C(8) H(8) 118.3 no
C(9) C(8) H(8) 120.1 no
C(8) C(9) C(10) 118.1(7) yes
C(8) C(9) H(9) 120.0 no
C(10) C(9) H(9) 121.9 no
N(2) C(10) C(9) 122.8(7) yes
N(2) C(10) H(10) 117.3 no
C(9) C(10) H(10) 119.8 no
N(3) C(11) C(5) 113.5(5) yes
N(3) C(11) C(12) 121.7(5) yes
C(5) C(11) C(12) 124.7(5) yes
C(11) C(12) C(13) 118.8(6) yes
C(11) C(12) H(11) 119.9 no
C(13) C(12) H(11) 121.3 no
C(12) C(13) C(14) 119.1(6) yes
C(12) C(13) H(12) 119.5 no
C(14) C(13) H(12) 121.3 no
C(13) C(14) C(15) 118.9(6) yes
C(13) C(14) H(13) 120.0 no
C(15) C(14) H(13) 121.1 no
N(3) C(15) C(14) 122.6(6) yes
N(3) C(15) H(14) 117.6 no
C(14) C(15) H(14) 119.9 no
O(5) C(16) H(15) 113.7 no
O(5) C(16) H(16) 111.9 no
O(5) C(16) H(17) 111.7 no
H(15) C(16) H(16) 107.1 no
H(15) C(16) H(17) 107.0 no
H(16) C(16) H(17) 104.9 no
N(4) C(17) C(18) 122.1(6) yes
N(4) C(17) C(22) 113.6(5) yes
C(18) C(17) C(22) 124.3(6) yes
C(17) C(18) C(19) 118.6(6) yes
C(17) C(18) H(18) 118.4 no
C(19) C(18) H(18) 123.0 no
O(6) C(19) C(18) 125.3(6) yes
O(6) C(19) C(20) 113.6(6) yes
C(18) C(19) C(20) 121.1(6) yes
C(19) C(20) C(21) 116.6(6) yes
C(19) C(20) H(19) 121.4 no
C(21) C(20) H(19) 122.1 no
N(4) C(21) C(20) 122.7(6) yes
N(4) C(21) C(27) 115.4(5) yes
C(20) C(21) C(27) 121.9(6) yes
N(5) C(22) C(17) 115.5(5) yes
N(5) C(22) C(23) 120.6(6) yes
C(17) C(22) C(23) 123.8(6) yes
C(22) C(23) C(24) 118.7(7) yes
C(22) C(23) H(20) 119.4 no
C(24) C(23) H(20) 121.8 no
C(23) C(24) C(25) 120.4(7) yes
C(23) C(24) H(21) 118.4 no
C(25) C(24) H(21) 121.2 no
C(24) C(25) C(26) 118.5(7) yes
C(24) C(25) H(22) 118.7 no
C(26) C(25) H(22) 122.7 no
N(5) C(26) C(25) 122.8(7) yes
N(5) C(26) H(23) 118.4 no
C(25) C(26) H(23) 118.8 no
N(6) C(27) C(21) 114.1(6) yes
N(6) C(27) C(28) 122.6(6) yes
C(21) C(27) C(28) 123.3(6) yes
C(27) C(28) C(29) 120.0(6) yes
C(27) C(28) H(24) 118.9 no
C(29) C(28) H(24) 121.0 no
C(28) C(29) C(30) 117.5(6) yes
C(28) C(29) H(25) 122.1 no
C(30) C(29) H(25) 120.4 no
C(29) C(30) C(31) 119.5(6) yes
C(29) C(30) H(26) 120.0 no
C(31) C(30) H(26) 120.4 no
N(6) C(31) C(30) 123.7(6) yes
N(6) C(31) H(27) 118.3 no
C(30) C(31) H(27) 117.9 no
O(6) C(32) H(28) 111.9 no
O(6) C(32) H(29) 109.9 no
O(6) C(32) H(30) 112.8 no
H(28) C(32) H(29) 105.5 no
H(28) C(32) H(30) 109.7 no
H(29) C(32) H(30) 106.7 no

loop_
_geom_bond_atom_site_label_1
_geom_bond_atom_site_label_2
_geom_bond_distance
_geom_bond_publ_flag
Mn(1) O(1) 1.768(4) yes
Mn(1) O(2) 1.791(4) yes
Mn(1) O(3) 2.010(4) yes
Mn(1) N(1) 2.003(5) yes
Mn(1) N(2) 2.056(5) yes
Mn(1) N(3) 2.065(5) yes
Mn(2) O(1) 1.832(4) yes
Mn(2) O(2) 1.850(4) yes
Mn(2) O(4) 2.014(4) yes
Mn(2) N(4) 2.105(5) yes
Mn(2) N(5) 2.244(5) yes
Mn(2) N(6) 2.245(5) yes
O(3) H(3) 0.966 no
O(3) H(4) 0.958 no
O(4) H(1) 1.016 no
O(4) H(2) 0.958 no
O(5) C(3) 1.355(7) yes
O(5) C(16) 1.421(8) yes
O(6) C(19) 1.367(8) yes
O(6) C(32) 1.417(9) yes
O(7) N(7) 1.224(8) yes
O(8) N(7) 1.239(7) yes
O(9) N(7) 1.237(8) yes
O(10) N(8) 1.219(8) yes
O(11) N(8) 1.225(8) yes
O(12) N(8) 1.268(8) yes
O(13) N(9) 1.24(1) yes
O(14) N(9) 1.24(1) yes
O(15) N(9) 1.216(9) yes
N(1) C(1) 1.349(7) yes
N(1) C(5) 1.342(7) yes
N(2) C(6) 1.371(7) yes
N(2) C(10) 1.328(8) yes
N(3) C(11) 1.351(7) yes
N(3) C(15) 1.359(8) yes
N(4) C(17) 1.346(7) yes
N(4) C(21) 1.357(8) yes
N(5) C(22) 1.361(8) yes
N(5) C(26) 1.325(8) yes
N(6) C(27) 1.357(8) yes
N(6) C(31) 1.354(8) yes
C(1) C(2) 1.385(8) yes
C(1) C(6) 1.462(8) yes
C(2) C(3) 1.391(8) yes
C(2) H(5) 0.978 no
C(3) C(4) 1.380(8) yes
C(4) C(5) 1.378(8) yes
C(4) H(6) 0.970 no
C(5) C(11) 1.488(8) yes
C(6) C(7) 1.376(8) yes
C(7) C(8) 1.402(10) yes
C(7) H(7) 0.990 no
C(8) C(9) 1.34(1) yes
C(8) H(8) 0.973 no
C(9) C(10) 1.376(10) yes
C(9) H(9) 0.960 no
C(10) H(10) 0.959 no
C(11) C(12) 1.393(8) yes
C(12) C(13) 1.391(9) yes
C(12) H(11) 0.977 no
C(13) C(14) 1.399(10) yes
C(13) H(12) 0.970 no
C(14) C(15) 1.364(10) yes
C(14) H(13) 0.984 no
C(15) H(14) 0.982 no
C(16) H(15) 0.951 no
C(16) H(16) 0.977 no
C(16) H(17) 0.979 no
C(17) C(18) 1.385(9) yes
C(17) C(22) 1.491(9) yes
C(18) C(19) 1.366(9) yes
C(18) H(18) 0.971 no
C(19) C(20) 1.406(9) yes
C(20) C(21) 1.389(9) yes
C(20) H(19) 0.978 no
C(21) C(27) 1.485(8) yes
C(22) C(23) 1.385(9) yes
C(23) C(24) 1.37(1) yes
C(23) H(20) 0.999 no
C(24) C(25) 1.36(1) yes
C(24) H(21) 0.985 no
C(25) C(26) 1.367(9) yes
C(25) H(22) 0.966 no
C(26) H(23) 0.995 no
C(27) C(28) 1.380(9) yes
C(28) C(29) 1.396(9) yes
C(28) H(24) 0.972 no
C(29) C(30) 1.382(10) yes
C(29) H(25) 0.963 no
C(30) C(31) 1.377(10) yes
C(30) H(26) 0.970 no
C(31) H(27) 0.965 no
C(32) H(28) 0.956 no
C(32) H(29) 0.993 no
C(32) H(30) 0.941 no

loop_
_geom_contact_atom_site_label_1
_geom_contact_atom_site_label_2
_geom_contact_distance
_geom_contact_publ_flag
Mn(1) Mn(2) 2.726(1) yes
